data_4063711
loop_
_publ_author_name
'Adams, Jeramie J.'
'Arulsamy, Navamoney'
'Roddick, Dean M.'

_publ_section_title
;
 Acceptor PCP Pincer Iridium(I) Chemistry: Stabilization of Nonmeridional
 PCP Coordination Geometries
;
_journal_issue 4
_journal_name_full Organometallics
_journal_page_first 697
_journal_paper_doi 10.1021/om100864g
_journal_volume 30
_journal_year 2011
_chemical_formula_moiety 'C22 H11 F32 Ir P4'
_chemical_formula_sum 'C22 H11 F32 Ir P4'
_chemical_formula_weight 1199.39
_chemical_name_common (CF3PCP)Ir(dfepe)
_chemical_name_systematic
; 
 ? 
;
_space_group_IT_number 14
_symmetry_cell_setting monoclinic
_symmetry_space_group_name_Hall '-P 2ybc'
_symmetry_space_group_name_H-M 'P 1 21/c 1'
_atom_sites_solution_hydrogens geom
_atom_sites_solution_primary direct
_atom_sites_solution_secondary difmap
_audit_creation_method SHELXL-97
_cell_angle_alpha 90.00
_cell_angle_beta 115.068(1)
_cell_angle_gamma 90.00
_cell_formula_units_Z 4
_cell_length_a 19.0402(5)
_cell_length_b 10.0471(3)
_cell_length_c 19.3439(5)
_cell_measurement_reflns_used 9962
_cell_measurement_temperature 150(2)
_cell_measurement_theta_max 34.29
_cell_measurement_theta_min 2.36
_cell_volume 3351.90(16)
_computing_cell_refinement 'Bruker SAINT'
_computing_data_collection 'Bruker APEX2'
_computing_data_reduction 'Bruker SAINT'
_computing_molecular_graphics 'Bruker SHELXTL'
_computing_publication_material 'Bruker SHELXTL'
_computing_structure_refinement 'SHELXL-97 (Sheldrick, 2008)'
_computing_structure_solution 'SHELXS-97 (Sheldrick, 2008)'
_diffrn_ambient_temperature 150(2)
_diffrn_measured_fraction_theta_full 0.998
_diffrn_measured_fraction_theta_max 0.998
_diffrn_measurement_device_type 'Bruker APEX-II CCD'
_diffrn_measurement_method '\f and \w scans'
_diffrn_radiation_monochromator graphite
_diffrn_radiation_source 'fine-focus sealed tube'
_diffrn_radiation_type MoK\a
_diffrn_radiation_wavelength 0.71073
_diffrn_reflns_av_R_equivalents 0.0373
_diffrn_reflns_av_sigmaI/netI 0.0427
_diffrn_reflns_limit_h_max 27
_diffrn_reflns_limit_h_min -29
_diffrn_reflns_limit_k_max 11
_diffrn_reflns_limit_k_min -15
_diffrn_reflns_limit_l_max 30
_diffrn_reflns_limit_l_min -30
_diffrn_reflns_number 42040
_diffrn_reflns_theta_full 33.73
_diffrn_reflns_theta_max 33.73
_diffrn_reflns_theta_min 2.36
_exptl_absorpt_coefficient_mu 4.373
_exptl_absorpt_correction_T_max 0.6078
_exptl_absorpt_correction_T_min 0.5350
_exptl_absorpt_correction_type multi-scan
_exptl_absorpt_process_details 'SADABS (Bruker, 2008)'
_exptl_crystal_colour colourless
_exptl_crystal_density_diffrn 2.377
_exptl_crystal_density_method 'not measured'
_exptl_crystal_description octagonal_prism
_exptl_crystal_F_000 2272
_exptl_crystal_size_max 0.20
_exptl_crystal_size_mid 0.12
_exptl_crystal_size_min 0.11
_refine_diff_density_max 1.869
_refine_diff_density_min -0.826
_refine_diff_density_rms 0.133
_refine_ls_extinction_method none
_refine_ls_goodness_of_fit_ref 1.024
_refine_ls_hydrogen_treatment refall
_refine_ls_matrix_type full
_refine_ls_number_parameters 576
_refine_ls_number_reflns 13356
_refine_ls_number_restraints 0
_refine_ls_restrained_S_all 1.024
_refine_ls_R_factor_all 0.0407
_refine_ls_R_factor_gt 0.0283
_refine_ls_shift/su_max 0.001
_refine_ls_shift/su_mean 0.000
_refine_ls_structure_factor_coef Fsqd
_refine_ls_weighting_details 'calc w=1/[\s^2^(Fo^2^)+(0.0275P)^2^+0.0840P] where P=(Fo^2^+2Fc^2^)/3'
_refine_ls_weighting_scheme calc
_refine_ls_wR_factor_gt 0.0585
_refine_ls_wR_factor_ref 0.0625
_reflns_number_gt 10874
_reflns_number_total 13356
_reflns_threshold_expression >2sigma(I)
_cod_data_source_file om100864g_si_013.cif
_cod_data_source_block jja138
_cod_depositor_comments
;
The following automatic conversions were performed:

'_symmetry_cell_setting' value 'Monoclinic' changed to 'monoclinic'
according to /home/saulius/struct/CIF-dictionaries/cif_core.dic
dictionary named 'cif_core.dic' version 2.4.1 from 2010-06-29.

Automatic conversion script
Id: cif_fix_values 1715 2011-07-08 13:25:40Z adriana 
;
_cod_original_cell_volume 3351.9(2)
_cod_original_sg_symbol_H-M P2(1)/c
_cod_database_code 4063711

loop_
_symmetry_equiv_pos_as_xyz
'x, y, z'
'-x, y+1/2, -z+1/2'
'-x, -y, -z'
'x, -y-1/2, z-1/2'

loop_
_atom_site_label
_atom_site_type_symbol
_atom_site_fract_x
_atom_site_fract_y
_atom_site_fract_z
_atom_site_U_iso_or_equiv
_atom_site_adp_type
_atom_site_occupancy
_atom_site_symmetry_multiplicity
_atom_site_calc_flag
Ir1 Ir 0.248587(5) 0.326902(8) 0.212426(4) 0.01285(2) Uani 1 1 d
C1 C 0.31792(13) 0.2389(2) 0.16131(11) 0.0158(4) Uani 1 1 d
P1 P 0.16942(3) 0.17006(6) 0.13235(3) 0.01788(11) Uani 1 1 d
P2 P 0.29688(4) 0.50805(6) 0.17794(3) 0.01724(11) Uani 1 1 d
P3 P 0.31543(3) 0.23701(6) 0.33116(3) 0.01529(10) Uani 1 1 d
P4 P 0.17090(3) 0.41094(6) 0.26624(3) 0.01749(11) Uani 1 1 d
C2 C 0.37623(14) 0.3105(2) 0.15105(12) 0.0183(4) Uani 1 1 d
C3 C 0.42480(15) 0.2490(3) 0.12371(14) 0.0236(5) Uani 1 1 d
H3 H 0.465(2) 0.299(3) 0.122(2) 0.043(10) Uiso 1 1 d
C4 C 0.41469(16) 0.1166(3) 0.10227(15) 0.0266(5) Uani 1 1 d
H4 H 0.4488(19) 0.076(3) 0.0860(18) 0.038(9) Uiso 1 1 d
C5 C 0.35320(15) 0.0473(3) 0.10472(14) 0.0238(5) Uani 1 1 d
H5 H 0.3420(17) -0.041(3) 0.0856(16) 0.028(8) Uiso 1 1 d
C6 C 0.30427(14) 0.1072(2) 0.13249(12) 0.0187(4) Uani 1 1 d
C7 C 0.23229(14) 0.0382(2) 0.12703(13) 0.0196(4) Uani 1 1 d
H7A H 0.2431(16) -0.026(3) 0.1690(16) 0.023(7) Uiso 1 1 d
H7B H 0.2072(16) -0.015(3) 0.0821(16) 0.023(7) Uiso 1 1 d
C8 C 0.09099(17) 0.0614(3) 0.14040(18) 0.0346(6) Uani 1 1 d
F8A F 0.09740(12) -0.06465(18) 0.12194(15) 0.0606(6) Uani 1 1 d
F8B F 0.09701(10) 0.06011(19) 0.21175(11) 0.0417(4) Uani 1 1 d
F8C F 0.01938(9) 0.1015(2) 0.09482(11) 0.0432(4) Uani 1 1 d
C9 C 0.11431(17) 0.2106(3) 0.02750(14) 0.0316(6) Uani 1 1 d
F9A F 0.16343(11) 0.25546(18) 0.00054(8) 0.0388(4) Uani 1 1 d
F9B F 0.07819(11) 0.1057(2) -0.01504(9) 0.0470(5) Uani 1 1 d
F9C F 0.06101(12) 0.3051(2) 0.01589(10) 0.0495(5) Uani 1 1 d
C10 C 0.38273(15) 0.4573(2) 0.16552(15) 0.0219(5) Uani 1 1 d
H10A H 0.4227(18) 0.481(3) 0.2073(16) 0.025(7) Uiso 1 1 d
H10B H 0.3850(16) 0.508(3) 0.1259(15) 0.020(7) Uiso 1 1 d
C11 C 0.34030(16) 0.6654(2) 0.23388(15) 0.0253(5) Uani 1 1 d
F11A F 0.38515(10) 0.63501(17) 0.30649(9) 0.0329(4) Uani 1 1 d
F11B F 0.28738(11) 0.75263(15) 0.23238(10) 0.0379(4) Uani 1 1 d
F11C F 0.38620(11) 0.72809(17) 0.20736(10) 0.0378(4) Uani 1 1 d
C12 C 0.23790(17) 0.5955(3) 0.08433(15) 0.0313(6) Uani 1 1 d
F12A F 0.17449(13) 0.6500(3) 0.08435(13) 0.0663(7) Uani 1 1 d
F12B F 0.27578(13) 0.69247(19) 0.06703(10) 0.0493(5) Uani 1 1 d
F12C F 0.21703(13) 0.5086(2) 0.02803(9) 0.0533(6) Uani 1 1 d
C13 C 0.26657(15) 0.2740(3) 0.39395(13) 0.0228(5) Uani 1 1 d
H13A H 0.291(2) 0.350(4) 0.425(2) 0.047(10) Uiso 1 1 d
H13B H 0.2761(18) 0.202(3) 0.4301(17) 0.029(8) Uiso 1 1 d
C14 C 0.18083(15) 0.3029(3) 0.34614(14) 0.0229(5) Uani 1 1 d
H14A H 0.1558(17) 0.337(3) 0.3763(16) 0.021(7) Uiso 1 1 d
H14B H 0.1540(17) 0.219(3) 0.3223(15) 0.020(7) Uiso 1 1 d
C15 C 0.41739(14) 0.2880(2) 0.40048(13) 0.0199(4) Uani 1 1 d
F15A F 0.43781(9) 0.22839(16) 0.46914(8) 0.0282(3) Uani 1 1 d
F15B F 0.41516(9) 0.42043(14) 0.41227(8) 0.0286(3) Uani 1 1 d
C16 C 0.48444(15) 0.2652(3) 0.37751(15) 0.0280(5) Uani 1 1 d
F16A F 0.47915(10) 0.34764(19) 0.32243(9) 0.0387(4) Uani 1 1 d
F16B F 0.55186(10) 0.2875(2) 0.43595(11) 0.0475(5) Uani 1 1 d
F16C F 0.48367(12) 0.1425(2) 0.35333(16) 0.0620(7) Uani 1 1 d
C17 C 0.32251(14) 0.0472(2) 0.33908(12) 0.0198(4) Uani 1 1 d
F17A F 0.35206(9) 0.00134(14) 0.29115(8) 0.0272(3) Uani 1 1 d
F17B F 0.24677(9) 0.00808(15) 0.31025(9) 0.0302(3) Uani 1 1 d
C18 C 0.36334(17) -0.0352(3) 0.41304(14) 0.0291(6) Uani 1 1 d
F18A F 0.43968(11) -0.03033(18) 0.43693(10) 0.0440(5) Uani 1 1 d
F18B F 0.34279(12) -0.16160(15) 0.39915(10) 0.0393(4) Uani 1 1 d
F18C F 0.34581(13) 0.00680(18) 0.46831(9) 0.0476(5) Uani 1 1 d
C19 C 0.06038(15) 0.4193(3) 0.21424(16) 0.0280(5) Uani 1 1 d
F19A F 0.03999(11) 0.3052(2) 0.17423(14) 0.0579(6) Uani 1 1 d
F19B F 0.02810(10) 0.4163(2) 0.26400(11) 0.0480(5) Uani 1 1 d
C20 C 0.01947(19) 0.5292(4) 0.15592(18) 0.0452(8) Uani 1 1 d
F20A F -0.05379(11) 0.4959(3) 0.11468(13) 0.0690(7) Uani 1 1 d
F20B F 0.05431(13) 0.5471(3) 0.11092(13) 0.0803(9) Uani 1 1 d
F20C F 0.01830(14) 0.6418(2) 0.18946(16) 0.0709(7) Uani 1 1 d
C21 C 0.19547(15) 0.5814(3) 0.31346(14) 0.0241(5) Uani 1 1 d
F21A F 0.17224(12) 0.67458(15) 0.25766(10) 0.0374(4) Uani 1 1 d
F21B F 0.27342(9) 0.58537(17) 0.34968(10) 0.0340(4) Uani 1 1 d
C22 C 0.16710(18) 0.6302(3) 0.37318(18) 0.0359(6) Uani 1 1 d
F22A F 0.19031(13) 0.75260(19) 0.39330(13) 0.0554(6) Uani 1 1 d
F22B F 0.19869(16) 0.5565(2) 0.43562(11) 0.0648(7) Uani 1 1 d
F22C F 0.09269(13) 0.6244(3) 0.34803(15) 0.0770(8) Uani 1 1 d

loop_
_atom_site_aniso_label
_atom_site_aniso_U_11
_atom_site_aniso_U_22
_atom_site_aniso_U_33
_atom_site_aniso_U_23
_atom_site_aniso_U_13
_atom_site_aniso_U_12
Ir1 0.01280(4) 0.01273(4) 0.01417(3) -0.00044(3) 0.00684(3) -0.00066(3)
C1 0.0155(10) 0.0156(10) 0.0170(8) -0.0007(8) 0.0075(8) 0.0014(8)
P1 0.0152(3) 0.0182(3) 0.0193(2) -0.0037(2) 0.0064(2) -0.0032(2)
P2 0.0199(3) 0.0140(3) 0.0198(2) 0.0014(2) 0.0103(2) -0.0012(2)
P3 0.0157(3) 0.0156(3) 0.0152(2) 0.0008(2) 0.0073(2) 0.0006(2)
P4 0.0162(3) 0.0186(3) 0.0204(2) -0.0001(2) 0.0105(2) 0.0015(2)
C2 0.0190(10) 0.0197(11) 0.0187(8) 0.0017(8) 0.0103(8) 0.0015(9)
C3 0.0232(12) 0.0256(12) 0.0279(11) 0.0040(10) 0.0165(10) 0.0012(10)
C4 0.0298(13) 0.0258(13) 0.0333(12) 0.0026(11) 0.0222(11) 0.0090(11)
C5 0.0277(13) 0.0209(12) 0.0259(10) -0.0016(9) 0.0145(10) 0.0067(10)
C6 0.0213(11) 0.0166(10) 0.0189(9) 0.0004(8) 0.0091(8) 0.0007(9)
C7 0.0215(11) 0.0157(10) 0.0216(9) -0.0034(8) 0.0091(9) -0.0027(9)
C8 0.0254(14) 0.0307(14) 0.0510(16) -0.0122(13) 0.0195(13) -0.0102(12)
F8A 0.0487(12) 0.0286(9) 0.1214(19) -0.0268(11) 0.0524(13) -0.0212(9)
F8B 0.0329(10) 0.0458(11) 0.0528(10) 0.0089(9) 0.0245(9) -0.0101(8)
F8C 0.0178(8) 0.0557(12) 0.0529(10) -0.0187(9) 0.0117(8) -0.0113(8)
C9 0.0314(15) 0.0307(14) 0.0225(10) -0.0063(10) 0.0015(10) -0.0003(12)
F9A 0.0495(11) 0.0437(10) 0.0205(7) -0.0012(7) 0.0124(7) -0.0048(9)
F9B 0.0437(11) 0.0457(11) 0.0311(8) -0.0179(8) -0.0040(8) -0.0094(9)
F9C 0.0438(12) 0.0514(12) 0.0348(9) 0.0006(8) -0.0013(8) 0.0211(9)
C10 0.0255(12) 0.0182(11) 0.0277(11) -0.0005(9) 0.0167(10) -0.0047(9)
C11 0.0313(14) 0.0148(10) 0.0347(12) -0.0017(10) 0.0187(11) -0.0063(10)
F11A 0.0374(9) 0.0292(8) 0.0307(7) -0.0071(7) 0.0130(7) -0.0112(7)
F11B 0.0443(11) 0.0176(7) 0.0588(10) -0.0056(7) 0.0287(9) 0.0005(7)
F11C 0.0478(11) 0.0252(8) 0.0506(10) -0.0054(8) 0.0306(9) -0.0172(8)
C12 0.0334(15) 0.0286(14) 0.0299(12) 0.0114(11) 0.0116(11) 0.0009(12)
F12A 0.0479(13) 0.0839(17) 0.0682(14) 0.0440(13) 0.0258(11) 0.0371(12)
F12B 0.0599(13) 0.0414(11) 0.0404(9) 0.0208(8) 0.0153(9) -0.0137(9)
F12C 0.0717(14) 0.0461(11) 0.0242(7) 0.0056(8) 0.0030(8) -0.0143(10)
C13 0.0237(12) 0.0296(13) 0.0196(9) 0.0028(10) 0.0134(9) 0.0052(10)
C14 0.0230(12) 0.0282(13) 0.0242(10) 0.0049(10) 0.0164(10) 0.0026(10)
C15 0.0222(11) 0.0155(10) 0.0195(9) -0.0003(8) 0.0065(9) -0.0004(9)
F15A 0.0279(8) 0.0316(8) 0.0186(6) 0.0028(6) 0.0036(6) 0.0002(7)
F15B 0.0285(8) 0.0170(7) 0.0331(7) -0.0054(6) 0.0061(6) -0.0009(6)
C16 0.0189(12) 0.0275(13) 0.0345(12) -0.0010(11) 0.0083(10) -0.0011(10)
F16A 0.0305(9) 0.0549(12) 0.0324(8) 0.0063(8) 0.0150(7) -0.0023(8)
F16B 0.0167(8) 0.0703(13) 0.0438(9) 0.0147(9) 0.0015(7) -0.0065(9)
F16C 0.0479(12) 0.0339(10) 0.129(2) -0.0231(12) 0.0619(14) -0.0060(9)
C17 0.0207(11) 0.0170(10) 0.0200(9) -0.0007(8) 0.0068(8) -0.0020(9)
F17A 0.0382(9) 0.0195(7) 0.0264(6) -0.0016(6) 0.0160(7) 0.0031(6)
F17B 0.0223(8) 0.0254(8) 0.0368(7) 0.0045(7) 0.0066(6) -0.0078(6)
C18 0.0388(16) 0.0187(12) 0.0237(10) 0.0017(9) 0.0074(11) -0.0002(11)
F18A 0.0357(10) 0.0310(9) 0.0421(9) 0.0066(8) -0.0061(8) 0.0061(8)
F18B 0.0564(12) 0.0170(7) 0.0357(8) 0.0064(6) 0.0110(8) -0.0045(7)
F18C 0.0853(15) 0.0344(10) 0.0282(8) 0.0108(7) 0.0292(9) 0.0122(10)
C19 0.0182(12) 0.0298(14) 0.0369(13) -0.0034(11) 0.0124(11) 0.0009(10)
F19A 0.0189(9) 0.0481(12) 0.0867(15) -0.0298(11) 0.0031(10) -0.0005(8)
F19B 0.0276(9) 0.0705(14) 0.0574(11) 0.0172(10) 0.0291(9) 0.0119(9)
C20 0.0279(15) 0.061(2) 0.0411(15) 0.0119(16) 0.0088(13) 0.0128(15)
F20A 0.0235(10) 0.0860(18) 0.0738(14) 0.0162(13) -0.0023(10) 0.0134(11)
F20B 0.0479(13) 0.140(3) 0.0542(12) 0.0515(15) 0.0229(11) 0.0315(15)
F20C 0.0552(15) 0.0437(13) 0.0950(18) 0.0102(13) 0.0135(13) 0.0198(11)
C21 0.0227(12) 0.0221(12) 0.0317(11) -0.0035(10) 0.0157(10) 0.0013(10)
F21A 0.0520(11) 0.0233(8) 0.0446(9) 0.0059(7) 0.0277(9) 0.0049(7)
F21B 0.0248(8) 0.0324(9) 0.0454(9) -0.0147(7) 0.0154(7) -0.0033(7)
C22 0.0363(16) 0.0379(16) 0.0417(15) -0.0109(13) 0.0245(14) 0.0004(13)
F22A 0.0768(15) 0.0372(11) 0.0700(13) -0.0262(10) 0.0484(12) -0.0071(10)
F22B 0.116(2) 0.0534(13) 0.0414(10) -0.0023(9) 0.0492(13) 0.0103(13)
F22C 0.0391(12) 0.125(2) 0.0820(16) -0.0527(16) 0.0397(12) -0.0083(14)

loop_
_atom_type_symbol
_atom_type_description
_atom_type_scat_dispersion_real
_atom_type_scat_dispersion_imag
_atom_type_scat_source
C C 0.0033 0.0016 'International Tables Vol C Tables 4.2.6.8 and 6.1.1.4'
H H 0.0000 0.0000 'International Tables Vol C Tables 4.2.6.8 and 6.1.1.4'
F F 0.0171 0.0103 'International Tables Vol C Tables 4.2.6.8 and 6.1.1.4'
P P 0.1023 0.0942 'International Tables Vol C Tables 4.2.6.8 and 6.1.1.4'
Ir Ir -1.4442 7.9887 'International Tables Vol C Tables 4.2.6.8 and 6.1.1.4'

loop_
_geom_angle_atom_site_label_1
_geom_angle_atom_site_label_2
_geom_angle_atom_site_label_3
_geom_angle
C1 Ir1 P2 77.84(6)
C1 Ir1 P1 76.15(6)
P2 Ir1 P1 126.23(2)
C1 Ir1 P3 96.36(6)
P2 Ir1 P3 119.39(2)
P1 Ir1 P3 109.66(2)
C1 Ir1 P4 177.05(6)
P2 Ir1 P4 104.94(2)
P1 Ir1 P4 101.23(2)
P3 Ir1 P4 83.19(2)
C2 C1 C6 116.5(2)
C2 C1 Ir1 122.09(16)
C6 C1 Ir1 121.32(16)
C7 P1 C9 100.13(12)
C7 P1 C8 98.32(12)
C9 P1 C8 96.49(14)
C7 P1 Ir1 106.32(8)
C9 P1 Ir1 119.16(10)
C8 P1 Ir1 131.01(10)
C10 P2 C12 101.85(13)
C10 P2 C11 96.33(12)
C12 P2 C11 95.59(12)
C10 P2 Ir1 108.23(8)
C12 P2 Ir1 120.28(9)
C11 P2 Ir1 129.46(8)
C13 P3 C15 97.45(11)
C13 P3 C17 100.68(12)
C15 P3 C17 101.27(10)
C13 P3 Ir1 111.00(8)
C15 P3 Ir1 124.65(8)
C17 P3 Ir1 117.66(7)
C14 P4 C21 102.22(12)
C14 P4 C19 99.62(12)
C21 P4 C19 101.83(12)
C14 P4 Ir1 107.95(9)
C21 P4 Ir1 118.23(8)
C19 P4 Ir1 123.62(9)
C3 C2 C1 121.3(2)
C3 C2 C10 119.6(2)
C1 C2 C10 119.0(2)
C4 C3 C2 120.8(2)
C4 C3 H3 121(2)
C2 C3 H3 118(2)
C5 C4 C3 119.2(2)
C5 C4 H4 121(2)
C3 C4 H4 120(2)
C4 C5 C6 120.7(2)
C4 C5 H5 120.7(18)
C6 C5 H5 118.5(18)
C5 C6 C1 120.9(2)
C5 C6 C7 120.9(2)
C1 C6 C7 118.0(2)
C6 C7 P1 105.27(16)
C6 C7 H7A 112.1(17)
P1 C7 H7A 109.9(17)
C6 C7 H7B 114.2(17)
P1 C7 H7B 111.6(17)
H7A C7 H7B 104(2)
F8C C8 F8A 107.0(2)
F8C C8 F8B 107.6(2)
F8A C8 F8B 106.8(3)
F8C C8 P1 112.9(2)
F8A C8 P1 110.9(2)
F8B C8 P1 111.24(19)
F9A C9 F9B 106.9(2)
F9A C9 F9C 107.7(2)
F9B C9 F9C 107.5(2)
F9A C9 P1 109.34(18)
F9B C9 P1 113.4(2)
F9C C9 P1 111.71(19)
C2 C10 P2 107.03(17)
C2 C10 H10A 114(2)
P2 C10 H10A 106.2(19)
C2 C10 H10B 114.5(17)
P2 C10 H10B 108.0(17)
H10A C10 H10B 106(2)
F11B C11 F11A 108.4(2)
F11B C11 F11C 107.1(2)
F11A C11 F11C 106.3(2)
F11B C11 P2 113.25(19)
F11A C11 P2 109.84(16)
F11C C11 P2 111.70(18)
F12C C12 F12A 108.5(3)
F12C C12 F12B 106.4(2)
F12A C12 F12B 106.7(2)
F12C C12 P2 109.37(19)
F12A C12 P2 111.25(19)
F12B C12 P2 114.4(2)
C14 C13 P3 110.27(16)
C14 C13 H13A 110(2)
P3 C13 H13A 108(2)
C14 C13 H13B 113.9(19)
P3 C13 H13B 109.3(19)
H13A C13 H13B 105(3)
C13 C14 P4 109.01(17)
C13 C14 H14A 112.3(17)
P4 C14 H14A 113.9(16)
C13 C14 H14B 109.1(17)
P4 C14 H14B 105.3(16)
H14A C14 H14B 107(2)
F15B C15 F15A 106.58(18)
F15B C15 C16 106.5(2)
F15A C15 C16 106.8(2)
F15B C15 P3 106.71(16)
F15A C15 P3 110.80(16)
C16 C15 P3 118.73(16)
F16C C16 F16A 108.4(2)
F16C C16 F16B 108.9(2)
F16A C16 F16B 107.4(2)
F16C C16 C15 110.9(2)
F16A C16 C15 110.6(2)
F16B C16 C15 110.6(2)
F17A C17 F17B 107.21(18)
F17A C17 C18 105.0(2)
F17B C17 C18 104.68(19)
F17A C17 P3 108.68(15)
F17B C17 P3 103.18(15)
C18 C17 P3 126.74(16)
F18C C18 F18B 108.5(2)
F18C C18 F18A 108.8(2)
F18B C18 F18A 107.0(2)
F18C C18 C17 112.2(2)
F18B C18 C17 109.7(2)
F18A C18 C17 110.4(2)
F19B C19 F19A 106.6(2)
F19B C19 C20 107.4(2)
F19A C19 C20 104.9(2)
F19B C19 P4 110.96(18)
F19A C19 P4 104.50(17)
C20 C19 P4 121.4(2)
F20C C20 F20B 109.3(3)
F20C C20 F20A 106.4(3)
F20B C20 F20A 109.6(3)
F20C C20 C19 111.6(3)
F20B C20 C19 110.2(3)
F20A C20 C19 109.8(3)
F21B C21 F21A 108.1(2)
F21B C21 C22 105.0(2)
F21A C21 C22 106.1(2)
F21B C21 P4 105.60(16)
F21A C21 P4 107.98(16)
C22 C21 P4 123.4(2)
F22C C22 F22A 109.5(3)
F22C C22 F22B 108.7(3)
F22A C22 F22B 106.8(3)
F22C C22 C21 112.3(2)
F22A C22 C21 109.8(2)
F22B C22 C21 109.6(2)

loop_
_geom_bond_atom_site_label_1
_geom_bond_atom_site_label_2
_geom_bond_distance
Ir1 C1 2.146(2)
Ir1 P2 2.2634(6)
Ir1 P1 2.2751(6)
Ir1 P3 2.2878(5)
Ir1 P4 2.2998(6)
C1 C2 1.406(3)
C1 C6 1.417(3)
P1 C7 1.817(2)
P1 C9 1.891(3)
P1 C8 1.909(3)
P2 C10 1.823(3)
P2 C12 1.894(3)
P2 C11 1.897(2)
P3 C13 1.854(2)
P3 C15 1.903(2)
P3 C17 1.913(2)
P4 C14 1.832(2)
P4 C21 1.904(3)
P4 C19 1.911(3)
C2 C3 1.390(3)
C2 C10 1.496(3)
C3 C4 1.382(4)
C3 H3 0.94(4)
C4 C5 1.380(4)
C4 H4 0.93(3)
C5 C6 1.394(3)
C5 H5 0.95(3)
C6 C7 1.499(3)
C7 H7A 0.98(3)
C7 H7B 0.95(3)
C8 F8C 1.334(3)
C8 F8A 1.335(3)
C8 F8B 1.336(4)
C9 F9A 1.328(4)
C9 F9B 1.335(3)
C9 F9C 1.337(3)
C10 H10A 0.88(3)
C10 H10B 0.94(3)
C11 F11B 1.326(3)
C11 F11A 1.334(3)
C11 F11C 1.343(3)
C12 F12C 1.319(3)
C12 F12A 1.326(4)
C12 F12B 1.337(3)
C13 C14 1.525(4)
C13 H13A 0.96(4)
C13 H13B 0.97(3)
C14 H14A 0.96(3)
C14 H14B 0.99(3)
C15 F15B 1.354(3)
C15 F15A 1.355(3)
C15 C16 1.536(4)
C16 F16C 1.316(3)
C16 F16A 1.319(3)
C16 F16B 1.321(3)
C17 F17A 1.353(3)
C17 F17B 1.365(3)
C17 C18 1.547(3)
C18 F18C 1.317(3)
C18 F18B 1.322(3)
C18 F18A 1.327(3)
C19 F19B 1.344(3)
C19 F19A 1.345(3)
C19 C20 1.534(4)
C20 F20C 1.309(4)
C20 F20B 1.311(4)
C20 F20A 1.323(4)
C21 F21B 1.347(3)
C21 F21A 1.354(3)
C21 C22 1.548(4)
C22 F22C 1.290(4)
C22 F22A 1.309(4)
C22 F22B 1.324(4)

loop_
_geom_torsion_atom_site_label_1
_geom_torsion_atom_site_label_2
_geom_torsion_atom_site_label_3
_geom_torsion_atom_site_label_4
_geom_torsion
C1 C2 C10 P2 -9.9(3)
C1 C6 C7 P1 17.7(2)
P3 C13 C14 P2 -35.49(13)
